data_4319878
loop_
_publ_author_name
'Yi Han'
'C. Jeff Harlan'
'Philipp Stoessel'
'Brian J. Frost'
'Jack R. Norton'
'Susie Miller'
'Brian Bridgewater'
'Qiang Xu'

_publ_section_title
;
 Rhenium Oxo Complexes of a Chelating Diyne Ligand. Synthesis and Study of
 the Kinetics of Protonation
;
_journal_name_full 'Inorganic Chemistry'
_journal_page_first 2942
_journal_page_last 2952
_journal_paper_doi 10.1021/ic0100931
_journal_volume 40
_journal_year 2001
_chemical_formula_sum 'C12 H21 I O P Re'
_chemical_formula_weight 525.36
_chemical_name_systematic
;
  ?
;
_space_group_IT_number 14
_symmetry_cell_setting monoclinic
_symmetry_space_group_name_Hall '-P 2yn'
_symmetry_space_group_name_H-M 'P 1 21/n 1'
_atom_sites_solution_hydrogens geom
_atom_sites_solution_primary direct
_atom_sites_solution_secondary difmap
_audit_creation_method SHELXL-97
_cell_angle_alpha 90.00
_cell_angle_beta 94.068(3)
_cell_angle_gamma 90.00
_cell_formula_units_Z 4
_cell_length_a 8.9812(16)
_cell_length_b 18.417(3)
_cell_length_c 9.7160(17)
_cell_measurement_temperature 228(2)
_cell_volume 1603.0(5)
_computing_cell_refinement 'Bruker SMART'
_computing_data_collection 'Bruker SMART'
_computing_data_reduction 'Bruker SHELXTL'
_computing_molecular_graphics 'Bruker SHELXTL'
_computing_publication_material 'Bruker SHELXTL'
_computing_structure_refinement 'SHELXL-97 (Sheldrick, 1997)'
_computing_structure_solution 'SHELXS-97 (Sheldrick, 1990)'
_diffrn_ambient_temperature 228(2)
_diffrn_measured_fraction_theta_full 0.929
_diffrn_measured_fraction_theta_max 0.929
_diffrn_measurement_device_type 'CCD area detector'
_diffrn_measurement_method 'phi and omega scans'
_diffrn_radiation_monochromator graphite
_diffrn_radiation_source 'fine-focus sealed tube'
_diffrn_radiation_type MoK\a
_diffrn_radiation_wavelength 0.71073
_diffrn_reflns_av_R_equivalents 0.0265
_diffrn_reflns_av_sigmaI/netI 0.0272
_diffrn_reflns_limit_h_max 11
_diffrn_reflns_limit_h_min -11
_diffrn_reflns_limit_k_max 21
_diffrn_reflns_limit_k_min -23
_diffrn_reflns_limit_l_max 6
_diffrn_reflns_limit_l_min -12
_diffrn_reflns_number 11017
_diffrn_reflns_theta_full 28.13
_diffrn_reflns_theta_max 28.13
_diffrn_reflns_theta_min 2.21
_exptl_absorpt_coefficient_mu 9.588
_exptl_absorpt_correction_T_max 0.6457
_exptl_absorpt_correction_T_min 0.4473
_exptl_absorpt_correction_type none
_exptl_crystal_density_diffrn 2.177
_exptl_crystal_density_method 'not measured'
_exptl_crystal_F_000 976
_exptl_crystal_size_max 0.10
_exptl_crystal_size_mid 0.10
_exptl_crystal_size_min 0.05
_refine_diff_density_max 0.872
_refine_diff_density_min -0.526
_refine_diff_density_rms 0.106
_refine_ls_extinction_coef 0.00083(6)
_refine_ls_extinction_expression Fc^*^=kFc[1+0.001xFc^2^\l^3^/sin(2\q)]^-1/4^
_refine_ls_extinction_method SHELXL
_refine_ls_goodness_of_fit_ref 1.083
_refine_ls_hydrogen_treatment mixed
_refine_ls_matrix_type full
_refine_ls_number_parameters 151
_refine_ls_number_reflns 3638
_refine_ls_number_restraints 0
_refine_ls_restrained_S_all 1.083
_refine_ls_R_factor_all 0.0301
_refine_ls_R_factor_gt 0.0219
_refine_ls_shift/su_max 0.768
_refine_ls_shift/su_mean 0.018
_refine_ls_structure_factor_coef Fsqd
_refine_ls_weighting_details 'calc w=1/[\s^2^(Fo^2^)+(0.0171P)^2^+0.0000P] where P=(Fo^2^+2Fc^2^)/3'
_refine_ls_weighting_scheme calc
_refine_ls_wR_factor_gt 0.0415
_refine_ls_wR_factor_ref 0.0428
_reflns_number_gt 3114
_reflns_number_total 3638
_reflns_threshold_expression >2sigma(I)
_cod_data_source_file ic0100931_5.cif
_cod_data_source_block jeps10
_cod_depositor_comments
;
The following automatic conversions were performed:

'_symmetry_cell_setting' value 'Monoclinic' changed to 'monoclinic'
according to the built-in table from CIF Core dictionary named
'cif_core.dic' version 2.4.1 from 2010-06-29.

Automatic conversion script
Id: cif_fix_values 1646 2011-03-28 12:23:43Z adriana 
;
_cod_database_code 4319878

loop_
_symmetry_equiv_pos_as_xyz
'x, y, z'
'-x+1/2, y+1/2, -z+1/2'
'-x, -y, -z'
'x-1/2, -y-1/2, z-1/2'

loop_
_atom_site_label
_atom_site_type_symbol
_atom_site_fract_x
_atom_site_fract_y
_atom_site_fract_z
_atom_site_U_iso_or_equiv
_atom_site_adp_type
_atom_site_occupancy
_atom_site_symmetry_multiplicity
_atom_site_calc_flag
_atom_site_refinement_flags
_atom_site_disorder_assembly
_atom_site_disorder_group
Re Re 1.243546(16) 0.432947(8) 1.948283(13) 0.02735(6) Uani 1 1 d . . .
I I 0.67528(3) 0.323126(16) 1.40926(3) 0.04878(9) Uani 1 1 d . . .
P P 1.32216(12) 0.41933(5) 1.71711(9) 0.0335(2) Uani 1 1 d . . .
O O 1.2666(3) 0.52137(14) 1.9962(3) 0.0423(7) Uani 1 1 d . . .
C1 C 1.5528(5) 0.3221(2) 1.9754(5) 0.0484(11) Uani 1 1 d . . .
H1A H 1.6205 0.3191 2.0575 0.073 Uiso 1 1 calc R . .
H1B H 1.6011 0.3477 1.9035 0.073 Uiso 1 1 calc R . .
H1C H 1.5262 0.2735 1.9439 0.073 Uiso 1 1 calc R . .
C2 C 1.4159(4) 0.36187(19) 2.0078(4) 0.0345(9) Uani 1 1 d . . .
C3 C 1.3180(4) 0.3634(2) 2.0980(4) 0.0356(9) Uani 1 1 d . . .
C4 C 1.2543(5) 0.3341(2) 2.2228(4) 0.0505(11) Uani 1 1 d . . .
H4A H 1.3252 0.3423 2.3027 0.061 Uiso 1 1 calc R . .
H4B H 1.2407 0.2815 2.2121 0.061 Uiso 1 1 calc R . .
C5 C 1.1063(5) 0.3684(3) 2.2500(4) 0.0509(11) Uani 1 1 d . . .
H5A H 1.1219 0.4200 2.2707 0.061 Uiso 1 1 calc R . .
H5B H 1.0676 0.3455 2.3312 0.061 Uiso 1 1 calc R . .
C6 C 0.9912(5) 0.3609(2) 2.1282(4) 0.0470(10) Uani 1 1 d . . .
H6A H 0.9662 0.3095 2.1144 0.056 Uiso 1 1 calc R . .
H6B H 0.8999 0.3867 2.1487 0.056 Uiso 1 1 calc R . .
C7 C 1.0472(4) 0.39084(19) 1.9990(4) 0.0333(8) Uani 1 1 d . . .
C8 C 1.0339(4) 0.4004(2) 1.8684(4) 0.0355(9) Uani 1 1 d . . .
C9 C 0.9264(5) 0.3844(3) 1.7479(4) 0.0601(13) Uani 1 1 d . . .
H9A H 0.9745 0.3541 1.6826 0.090 Uiso 1 1 calc R . .
H9B H 0.8947 0.4296 1.7035 0.090 Uiso 1 1 calc R . .
H9C H 0.8401 0.3593 1.7793 0.090 Uiso 1 1 calc R . .
C11 C 1.3261(6) 0.3274(2) 1.6546(4) 0.0530(12) Uani 1 1 d . . .
H11A H 1.3717 0.3264 1.5670 0.080 Uiso 1 1 calc R . .
H11B H 1.2250 0.3088 1.6422 0.080 Uiso 1 1 calc R . .
H11C H 1.3838 0.2974 1.7210 0.080 Uiso 1 1 calc R . .
C12 C 1.5046(5) 0.4584(2) 1.7064(4) 0.0471(10) Uani 1 1 d . . .
H12A H 1.5704 0.4413 1.7830 0.071 Uiso 1 1 calc R . .
H12B H 1.4974 0.5109 1.7102 0.071 Uiso 1 1 calc R . .
H12C H 1.5443 0.4441 1.6202 0.071 Uiso 1 1 calc R . .
C13 C 1.2103(5) 0.4696(3) 1.5872(4) 0.0538(12) Uani 1 1 d . . .
H13A H 1.2033 0.5199 1.6157 0.081 Uiso 1 1 calc R . .
H13B H 1.1110 0.4487 1.5763 0.081 Uiso 1 1 calc R . .
H13C H 1.2565 0.4672 1.5001 0.081 Uiso 1 1 calc R . .

loop_
_atom_site_aniso_label
_atom_site_aniso_U_11
_atom_site_aniso_U_22
_atom_site_aniso_U_33
_atom_site_aniso_U_23
_atom_site_aniso_U_13
_atom_site_aniso_U_12
Re 0.02761(9) 0.02767(9) 0.02662(8) -0.00220(6) 0.00093(5) 0.00076(7)
I 0.05018(19) 0.04997(18) 0.04687(16) -0.00212(13) 0.00812(13) 0.00553(14)
P 0.0389(6) 0.0336(6) 0.0286(4) -0.0016(4) 0.0054(4) -0.0048(4)
O 0.0488(18) 0.0322(15) 0.0455(14) -0.0056(12) 0.0013(13) -0.0038(13)
C1 0.037(2) 0.045(3) 0.064(3) 0.004(2) 0.005(2) 0.009(2)
C2 0.032(2) 0.030(2) 0.040(2) -0.0015(16) -0.0068(17) -0.0024(17)
C3 0.032(2) 0.038(2) 0.036(2) -0.0003(16) -0.0055(17) 0.0032(17)
C4 0.051(3) 0.064(3) 0.036(2) 0.015(2) -0.003(2) 0.005(2)
C5 0.056(3) 0.062(3) 0.036(2) 0.007(2) 0.010(2) -0.004(2)
C6 0.041(3) 0.051(3) 0.050(2) 0.008(2) 0.013(2) -0.004(2)
C7 0.027(2) 0.030(2) 0.043(2) -0.0027(16) 0.0042(16) 0.0028(16)
C8 0.024(2) 0.042(2) 0.040(2) -0.0044(17) -0.0033(16) 0.0029(17)
C9 0.041(3) 0.087(4) 0.051(3) -0.006(2) -0.009(2) -0.014(3)
C11 0.076(4) 0.039(2) 0.046(2) -0.0078(19) 0.019(2) -0.007(2)
C12 0.043(3) 0.056(3) 0.043(2) 0.005(2) 0.0089(19) -0.012(2)
C13 0.055(3) 0.064(3) 0.041(2) 0.013(2) -0.007(2) -0.009(2)

loop_
_atom_type_symbol
_atom_type_description
_atom_type_scat_dispersion_real
_atom_type_scat_dispersion_imag
_atom_type_scat_source
C C 0.0033 0.0016 'International Tables Vol C Tables 4.2.6.8 and 6.1.1.4'
H H 0.0000 0.0000 'International Tables Vol C Tables 4.2.6.8 and 6.1.1.4'
O O 0.0106 0.0060 'International Tables Vol C Tables 4.2.6.8 and 6.1.1.4'
P P 0.1023 0.0942 'International Tables Vol C Tables 4.2.6.8 and 6.1.1.4'
Re Re -1.0185 7.2310 'International Tables Vol C Tables 4.2.6.8 and 6.1.1.4'
I I -0.4742 1.8119 'International Tables Vol C Tables 4.2.6.8 and 6.1.1.4'

loop_
_geom_angle_atom_site_label_1
_geom_angle_atom_site_label_2
_geom_angle_atom_site_label_3
_geom_angle
_geom_angle_site_symmetry_1
_geom_angle_site_symmetry_3
_geom_angle_publ_flag
O Re C3 112.49(14) . . ?
O Re C7 113.08(14) . . ?
C3 Re C7 80.24(15) . . ?
O Re C8 117.96(14) . . ?
C3 Re C8 109.38(16) . . ?
C7 Re C8 36.37(14) . . ?
O Re C2 116.91(14) . . ?
C3 Re C2 36.56(15) . . ?
C7 Re C2 109.66(15) . . ?
C8 Re C2 124.10(15) . . ?
O Re P 108.41(10) . . ?
C3 Re P 120.09(11) . . ?
C7 Re P 120.35(11) . . ?
C8 Re P 86.54(11) . . ?
C2 Re P 86.11(11) . . ?
C12 P C11 108.5(2) . . ?
C12 P C13 102.6(2) . . ?
C11 P C13 105.6(2) . . ?
C12 P Re 109.86(14) . . ?
C11 P Re 115.18(14) . . ?
C13 P Re 114.25(16) . . ?
C3 C2 C1 140.6(4) . . ?
C3 C2 Re 69.1(2) . . ?
C1 C2 Re 149.8(3) . . ?
C2 C3 C4 150.9(4) . . ?
C2 C3 Re 74.3(2) . . ?
C4 C3 Re 134.1(3) . . ?
C3 C4 C5 112.7(3) . . ?
C4 C5 C6 112.6(3) . . ?
C7 C6 C5 111.7(3) . . ?
C8 C7 C6 150.8(4) . . ?
C8 C7 Re 74.1(2) . . ?
C6 C7 Re 134.5(3) . . ?
C7 C8 C9 139.6(4) . . ?
C7 C8 Re 69.5(2) . . ?
C9 C8 Re 150.4(3) . . ?

loop_
_geom_bond_atom_site_label_1
_geom_bond_atom_site_label_2
_geom_bond_distance
_geom_bond_site_symmetry_2
_geom_bond_publ_flag
Re O 1.702(2) . ?
Re C3 2.016(4) . ?
Re C7 2.019(4) . ?
Re C8 2.074(4) . ?
Re C2 2.078(4) . ?
Re P 2.4148(10) . ?
P C12 1.799(4) . ?
P C11 1.801(4) . ?
P C13 1.811(4) . ?
C1 C2 1.484(5) . ?
C2 C3 1.285(5) . ?
C3 C4 1.479(5) . ?
C4 C5 1.512(6) . ?
C5 C6 1.521(5) . ?
C6 C7 1.490(5) . ?
C7 C8 1.278(5) . ?
C8 C9 1.493(5) . ?
